data_4338075
loop_
_publ_author_name
'Batke, Sonja'
'Sietzen, Malte'
'Wadepohl, Hubert'
'Ballmann, Joachim'

_publ_section_title
;
 A Tripodal Benzylene-Linked Trisamidophosphine Ligand Scaffold: Synthesis
 and Coordination Chemistry with Group(IV) Metals.
;
_journal_issue 8
_journal_name_full 'Inorganic chemistry'
_journal_page_first 4144
_journal_page_last 4153
_journal_paper_doi 10.1021/ic500163c
_journal_volume 53
_journal_year 2014
_chemical_formula_moiety 'C32 H51 Hf N4 P Si3'
_chemical_formula_sum 'C32 H51 Hf N4 P Si3'
_chemical_formula_weight 785.49
_chemical_properties_physical 'air-sensitive, moisture-sensitive'
_space_group_crystal_system triclinic
_space_group_IT_number 2
_space_group_name_Hall '-P 1'
_space_group_name_H-M_alt 'P -1'
_symmetry_cell_setting triclinic
_symmetry_Int_Tables_number 2
_symmetry_space_group_name_Hall '-P 1'
_symmetry_space_group_name_H-M 'P -1'
_atom_sites_solution_hydrogens geom
_atom_sites_solution_primary iterative
_atom_sites_solution_secondary difmap
_audit_block_code ba_jb8
_audit_creation_date
;
'Tue Apr 02 14:57:53 2013'
;
_audit_update_record 'Tue Apr  2 15:01:17 CEST 2013'
_cell_angle_alpha 92.1162(6)
_cell_angle_beta 109.7773(6)
_cell_angle_gamma 118.7552(9)
_cell_formula_units_Z 2
_cell_length_a 11.58910(9)
_cell_length_b 11.99210(11)
_cell_length_c 15.93941(10)
_cell_measurement_reflns_used 56739
_cell_measurement_temperature 110(1)
_cell_measurement_theta_max 31.8920
_cell_measurement_theta_min 3.6480
_cell_volume 1773.14(3)
_computing_cell_refinement
;
CrysAlisPro, Agilent Technologies,
Version 1.171.36.28 (release 01-02-2013 CrysAlis171 .NET)
(compiled Feb  1 2013,16:14:44)
;
_computing_data_collection
;
CrysAlisPro, Agilent Technologies,
Version 1.171.36.28 (release 01-02-2013 CrysAlis171 .NET)
(compiled Feb  1 2013,16:14:44)
;
_computing_data_reduction
;
CrysAlisPro, Agilent Technologies,
Version 1.171.36.28 (release 01-02-2013 CrysAlis171 .NET)
(compiled Feb  1 2013,16:14:44)
;
_computing_molecular_graphics
;
O. V. Dolomanov, L. J. Bourhis, R. J. Gildea, J. A. K. Howard and H. Puschmann,
OLEX2: a complete structure solution, refinement and analysis program.
J. Appl. Cryst. (2009). 42, 339-341.
;
_computing_publication_material 'encif (Wadepohl, 2009-13); encifer 1.4 (CCDC, 2011)'
_computing_structure_refinement 'SHELXL-2013 (Sheldrick, 2013)'
_computing_structure_solution 'SUPERFLIP (Palatinus, 2007-2009)'
_diffrn_ambient_temperature 110(1)
_diffrn_detector 'CCD plate'
_diffrn_detector_area_resol_mean 7.9621
_diffrn_detector_type 'Agilent EOS'
_diffrn_measured_fraction_theta_full 0.998
_diffrn_measured_fraction_theta_max 0.957
_diffrn_measurement_details
;
  1 omega   -5.00   41.00   0.5000    1.0000
omega____ theta____ kappa____ phi______ frames
    -      -28.0026   57.0000  150.0000 92

  2 omega  -59.00  -13.00   0.5000    1.0000
omega____ theta____ kappa____ phi______ frames
    -      -28.0026   77.0000  -90.0000 92

  3 omega    2.00   49.00   0.5000    1.0000
omega____ theta____ kappa____ phi______ frames
    -       28.0026   38.0000   60.0000 94

  4 omega   60.00   86.00   0.5000    1.0000
omega____ theta____ kappa____ phi______ frames
    -       28.0026   57.0000  -90.0000 52

  5 omega   32.00   58.00   0.5000    1.0000
omega____ theta____ kappa____ phi______ frames
    -       28.0026  -77.0000  -60.0000 52

  6 omega    3.00   34.00   0.5000    1.0000
omega____ theta____ kappa____ phi______ frames
    -       28.0026   77.0000    0.0000 62

  7 omega  -42.00  -16.00   0.5000    1.0000
omega____ theta____ kappa____ phi______ frames
    -       28.0026  -77.0000  150.0000 52

  8 omega    4.00   91.00   0.5000    1.0000
omega____ theta____ kappa____ phi______ frames
    -       28.0026   38.0000 -150.0000 174

  9 omega   23.00   60.00   0.5000    1.0000
omega____ theta____ kappa____ phi______ frames
    -       28.0026  -77.0000  150.0000 74

 10 omega  -40.00   19.00   0.5000    1.0000
omega____ theta____ kappa____ phi______ frames
    -       28.0026  -77.0000  -60.0000 118

 11 omega   68.00   99.00   0.5000    1.0000
omega____ theta____ kappa____ phi______ frames
    -       28.0026   77.0000    0.0000 62

 12 omega  -43.00   -4.00   0.5000    1.0000
omega____ theta____ kappa____ phi______ frames
    -       28.0026  -77.0000   60.0000 78

 13 omega   -4.00   90.00   0.5000    1.0000
omega____ theta____ kappa____ phi______ frames
    -       28.0026   77.0000  -90.0000 188

 14 omega  -33.00    9.00   0.5000    1.0000
omega____ theta____ kappa____ phi______ frames
    -       28.0026  -57.0000 -150.0000 84

 15 omega    6.00   40.00   0.5000    1.0000
omega____ theta____ kappa____ phi______ frames
    -       28.0026   57.0000  -90.0000 68

 16 omega  -39.00   60.00   0.5000    1.0000
omega____ theta____ kappa____ phi______ frames
    -       28.0026  -77.0000    0.0000 198

 17 omega    4.00   95.00   0.5000    1.0000
omega____ theta____ kappa____ phi______ frames
    -       28.0026   77.0000   60.0000 182

 18 omega  -26.00   60.00   0.5000    1.0000
omega____ theta____ kappa____ phi______ frames
    -       28.0026  -77.0000   90.0000 172

 19 omega   40.00   66.00   0.5000    1.0000
omega____ theta____ kappa____ phi______ frames
    -       28.0026   57.0000 -150.0000 52

 20 omega   33.00   59.00   0.5000    1.0000
omega____ theta____ kappa____ phi______ frames
    -       28.0026  -77.0000  -90.0000 52

 21 omega   -3.00   50.00   0.5000    1.0000
omega____ theta____ kappa____ phi______ frames
    -       28.0026   77.0000  150.0000 106

 22 omega  -50.00   41.00   0.5000    1.0000
omega____ theta____ kappa____ phi______ frames
    -      -28.0026   57.0000  -60.0000 182

 23 omega  -97.00   -6.00   0.5000    1.0000
omega____ theta____ kappa____ phi______ frames
    -      -28.0026  -57.0000   60.0000 182

 24 omega  -50.00   41.00   0.5000    1.0000
omega____ theta____ kappa____ phi______ frames
    -      -28.0026   57.0000 -150.0000 182

 25 omega    6.00   97.00   0.5000    1.0000
omega____ theta____ kappa____ phi______ frames
    -       28.0026   57.0000  -60.0000 182

 26 omega   -4.00   99.00   0.5000    1.0000
omega____ theta____ kappa____ phi______ frames
    -       28.0026   77.0000 -180.0000 206

 27 omega   -4.00   99.00   0.5000    1.0000
omega____ theta____ kappa____ phi______ frames
    -       28.0026   77.0000  -30.0000 206

 28 omega  -43.00   60.00   0.5000    1.0000
omega____ theta____ kappa____ phi______ frames
    -       28.0026  -77.0000   90.0000 206

 29 omega  -43.00   60.00   0.5000    1.0000
omega____ theta____ kappa____ phi______ frames
    -       28.0026  -77.0000   30.0000 206

 30 omega  -46.00   63.00   0.5000    1.0000
omega____ theta____ kappa____ phi______ frames
    -       28.0026    0.0000    0.0000 218

 31 omega  -43.00   60.00   0.5000    1.0000
omega____ theta____ kappa____ phi______ frames
    -       28.0026  -77.0000  -30.0000 206

 32 omega  -43.00   60.00   0.5000    1.0000
omega____ theta____ kappa____ phi______ frames
    -       28.0026  -77.0000  150.0000 206

 33 omega   -4.00   99.00   0.5000    1.0000
omega____ theta____ kappa____ phi______ frames
    -       28.0026   77.0000 -150.0000 206

 34 omega   -4.00   99.00   0.5000    1.0000
omega____ theta____ kappa____ phi______ frames
    -       28.0026   77.0000   30.0000 206

 35 omega    6.00   97.00   0.5000    1.0000
omega____ theta____ kappa____ phi______ frames
    -       28.0026   57.0000 -120.0000 182

 36 omega    6.00   97.00   0.5000    1.0000
omega____ theta____ kappa____ phi______ frames
    -       28.0026   57.0000   90.0000 182

 37 omega  -41.00   50.00   0.5000    1.0000
omega____ theta____ kappa____ phi______ frames
    -       28.0026  -57.0000   60.0000 182

;
_diffrn_measurement_device '\k-geometry diffractometer'
_diffrn_measurement_device_type 'Agilent SuperNova, Dual, Cu at zero, Eos'
_diffrn_measurement_method '\w scans'
_diffrn_measurement_specimen_support 'polyimid foil'
_diffrn_orient_matrix_UB_11 -0.0411479000
_diffrn_orient_matrix_UB_12 -0.0244099000
_diffrn_orient_matrix_UB_13 -0.0481268000
_diffrn_orient_matrix_UB_21 -0.0298339000
_diffrn_orient_matrix_UB_22 0.0393702000
_diffrn_orient_matrix_UB_23 0.0010463000
_diffrn_orient_matrix_UB_31 0.0570568000
_diffrn_orient_matrix_UB_32 0.0518583000
_diffrn_orient_matrix_UB_33 -0.0076277000
_diffrn_radiation_monochromator mirror
_diffrn_radiation_probe x-ray
_diffrn_radiation_type 'Mo K\a'
_diffrn_radiation_wavelength 0.7107
_diffrn_reflns_av_R_equivalents 0.0519
_diffrn_reflns_av_unetI/netI 0.0285
_diffrn_reflns_Laue_measured_fraction_full 0.998
_diffrn_reflns_Laue_measured_fraction_max 0.957
_diffrn_reflns_limit_h_max 17
_diffrn_reflns_limit_h_min -17
_diffrn_reflns_limit_k_max 17
_diffrn_reflns_limit_k_min -17
_diffrn_reflns_limit_l_max 23
_diffrn_reflns_limit_l_min -23
_diffrn_reflns_number 112371
_diffrn_reflns_point_group_measured_fraction_full 0.998
_diffrn_reflns_point_group_measured_fraction_max 0.957
_diffrn_reflns_theta_full 25.242
_diffrn_reflns_theta_max 32.388
_diffrn_reflns_theta_min 3.393
_diffrn_source 'microfocus X-Ray tube'
_diffrn_source_type 'Agilent SuperNova (Mo) X-ray Source'
_exptl_absorpt_coefficient_mu 3.115
_exptl_absorpt_correction_T_max 1.00000
_exptl_absorpt_correction_T_min 0.93954
_exptl_absorpt_correction_type multi-scan
_exptl_absorpt_process_details
;
CrysAlisPro, Agilent Technologies,
Version 1.171.36.28 (release 01-02-2013 CrysAlis171 .NET)
(compiled Feb  1 2013,16:14:44)
Empirical absorption correction using spherical harmonics,
 implemented in SCALE3 ABSPACK scaling algorithm.
;
_exptl_crystal_colour colourless
_exptl_crystal_density_diffrn 1.471
_exptl_crystal_description plate
_exptl_crystal_F_000 800
_exptl_crystal_size_max 0.3126
_exptl_crystal_size_mid 0.2656
_exptl_crystal_size_min 0.1481
_refine_diff_density_max 1.235
_refine_diff_density_min -0.755
_refine_diff_density_rms 0.100
_refine_ls_extinction_method none
_refine_ls_goodness_of_fit_ref 1.144
_refine_ls_hydrogen_treatment constr
_refine_ls_matrix_type full
_refine_ls_number_parameters 381
_refine_ls_number_reflns 12165
_refine_ls_number_restraints 0
_refine_ls_restrained_S_all 1.144
_refine_ls_R_factor_all 0.0256
_refine_ls_R_factor_gt 0.0236
_refine_ls_shift/su_max 0.003
_refine_ls_shift/su_mean 0.000
_refine_ls_structure_factor_coef Fsqd
_refine_ls_weighting_details
;
 w=1/[\s^2^(Fo^2^)+(0.0120P)^2^+1.6438P]
 where P=(Fo^2^+2Fc^2^)/3
;
_refine_ls_weighting_scheme calc
_refine_ls_wR_factor_gt 0.0479
_refine_ls_wR_factor_ref 0.0486
_reflns_Friedel_coverage 0.000
_reflns_number_gt 11683
_reflns_number_total 12165
_reflns_threshold_expression 'I > 2\s(I)'
_cod_data_source_file ic500163c_si_001.cif
_cod_data_source_block ba_jb8
_cod_depositor_comments 'Adding full bibliography for 4338072--4338082.cif.'
_cod_database_code 4338075
_audit_block_refno 1737
_audit_block_usercomment 'jb100 colourless plate'
_olex2_refinement_description
;
1. Fixed Uiso
 At 1.2 times of:
  All C(H) groups, All C(H,H) groups
 At 1.5 times of:
  All C(H,H,H) groups
2.a Secondary CH2 refined with riding coordinates:
 C1(H1A,H1B), C2(H2A,H2B), C3(H3A,H3B)
2.b Aromatic/amide H refined with riding coordinates:
 C6(H6), C7(H7), C8(H8), C9(H9), C15(H15), C16(H16), C17(H17), C18(H18),
 C24(H24), C25(H25), C26(H26), C27(H27)
2.c Idealised Me refined as rotating group:
 C10(H10A,H10B,H10C), C11(H11A,H11B,H11C), C12(H12A,H12B,H12C), C19(H19A,H19B,
 H19C), C20(H20A,H20B,H20C), C21(H21A,H21B,H21C), C28(H28A,H28B,H28C), C29(H29A,
 H29B,H29C), C30(H30A,H30B,H30C), C31(H31A,H31B,H31C), C32(H32A,H32B,H32C)
;
_shelx_estimated_absorpt_t_max 0.746
_shelx_estimated_absorpt_t_min 0.746
_cell_oxdiff_length_a 11.58910(9)
_cell_oxdiff_length_b 11.99210(11)
_cell_oxdiff_length_c 15.93941(10)
_cell_oxdiff_angle_alpha 92.1162(6)
_cell_oxdiff_angle_beta 109.7773(6)
_cell_oxdiff_angle_gamma 118.7552(9)
_cell_oxdiff_volume 1773.14(2)
_cell_oxdiff_measurement_reflns_used 56739
_reflns_odcompleteness_completeness 99.86
_reflns_odcompleteness_theta 30.44
_reflns_odcompleteness_iscentric 1

loop_
_symmetry_equiv_pos_as_xyz
'x, y, z'
'-x, -y, -z'

loop_
_atom_site_label
_atom_site_type_symbol
_atom_site_fract_x
_atom_site_fract_y
_atom_site_fract_z
_atom_site_U_iso_or_equiv
_atom_site_adp_type
_atom_site_occupancy
_atom_site_site_symmetry_order
_atom_site_calc_flag
_atom_site_refinement_flags_posn
_atom_site_refinement_flags_adp
Hf Hf 0.54373(2) 0.75804(2) 0.29925(2) 0.01064(2) Uani 1 1 d . .
P P 0.42499(5) 0.72611(5) 0.11458(3) 0.01334(8) Uani 1 1 d . .
Si1 Si 0.21079(6) 0.54644(5) 0.30068(4) 0.01634(10) Uani 1 1 d . .
Si2 Si 0.67096(6) 1.08707(5) 0.33521(4) 0.01797(10) Uani 1 1 d . .
Si3 Si 0.73556(6) 0.60827(5) 0.30381(4) 0.01463(10) Uani 1 1 d . .
N1 N 0.32901(17) 0.68648(15) 0.27521(11) 0.0134(3) Uani 1 1 d . .
N2 N 0.66168(17) 0.94940(15) 0.28344(11) 0.0150(3) Uani 1 1 d . .
N3 N 0.57932(16) 0.61405(15) 0.25170(11) 0.0138(3) Uani 1 1 d . .
N4 N 0.64832(18) 0.80453(17) 0.44111(11) 0.0179(3) Uani 1 1 d . .
C1 C 0.2310(2) 0.6570(2) 0.07279(13) 0.0169(4) Uani 1 1 d . .
H1A H 0.1914 0.6606 0.0080 0.020 Uiso 1 1 calc R U
H1B H 0.1816 0.5645 0.0765 0.020 Uiso 1 1 calc R U
C2 C 0.4996(2) 0.8802(2) 0.07966(13) 0.0186(4) Uani 1 1 d . .
H2A H 0.4678 0.8627 0.0121 0.022 Uiso 1 1 calc R U
H2B H 0.4660 0.9350 0.0980 0.022 Uiso 1 1 calc R U
C3 C 0.4524(2) 0.6143(2) 0.05574(13) 0.0186(4) Uani 1 1 d . .
H3A H 0.3981 0.5935 -0.0115 0.022 Uiso 1 1 calc R U
H3B H 0.5559 0.6542 0.0691 0.022 Uiso 1 1 calc R U
C4 C 0.20917(19) 0.73842(19) 0.13318(13) 0.0156(3) Uani 1 1 d . .
C5 C 0.26088(19) 0.75427(18) 0.22953(13) 0.0137(3) Uani 1 1 d . .
C6 C 0.2414(2) 0.83599(19) 0.28128(14) 0.0178(4) Uani 1 1 d . .
H6 H 0.2759 0.8476 0.3461 0.021 Uiso 1 1 calc R U
C7 C 0.1729(2) 0.9004(2) 0.23988(16) 0.0219(4) Uani 1 1 d . .
H7 H 0.1612 0.9554 0.2763 0.026 Uiso 1 1 calc R U
C8 C 0.1217(2) 0.8840(2) 0.14540(16) 0.0239(4) Uani 1 1 d . .
H8 H 0.0741 0.9272 0.1167 0.029 Uiso 1 1 calc R U
C9 C 0.1404(2) 0.8040(2) 0.09292(15) 0.0210(4) Uani 1 1 d . .
H9 H 0.1058 0.7936 0.0282 0.025 Uiso 1 1 calc R U
C10 C 0.1414(2) 0.5886(2) 0.37938(15) 0.0217(4) Uani 1 1 d . .
H10A H 0.2227 0.6514 0.4360 0.033 Uiso 1 1 calc R U
H10B H 0.0793 0.5089 0.3944 0.033 Uiso 1 1 calc R U
H10C H 0.0860 0.6275 0.3490 0.033 Uiso 1 1 calc R U
C11 C 0.0525(3) 0.4295(2) 0.19285(16) 0.0342(6) Uani 1 1 d . .
H11A H 0.0088 0.4755 0.1587 0.051 Uiso 1 1 calc R U
H11B H -0.0186 0.3572 0.2085 0.051 Uiso 1 1 calc R U
H11C H 0.0844 0.3946 0.1548 0.051 Uiso 1 1 calc R U
C12 C 0.3079(3) 0.4648(2) 0.35830(18) 0.0312(5) Uani 1 1 d . .
H12A H 0.4056 0.5110 0.3602 0.047 Uiso 1 1 calc R U
H12B H 0.2559 0.3735 0.3238 0.047 Uiso 1 1 calc R U
H12C H 0.3132 0.4671 0.4211 0.047 Uiso 1 1 calc R U
C13 C 0.6622(2) 0.95062(18) 0.12636(13) 0.0162(3) Uani 1 1 d . .
C14 C 0.7342(2) 0.97875(18) 0.22259(13) 0.0149(3) Uani 1 1 d . .
C15 C 0.8852(2) 1.04140(19) 0.26049(14) 0.0185(4) Uani 1 1 d . .
H15 H 0.9355 1.0602 0.3251 0.022 Uiso 1 1 calc R U
C16 C 0.9629(2) 1.07655(19) 0.20634(15) 0.0202(4) Uani 1 1 d . .
H16 H 1.0650 1.1198 0.2340 0.024 Uiso 1 1 calc R U
C17 C 0.8913(2) 1.0484(2) 0.11192(15) 0.0218(4) Uani 1 1 d . .
H17 H 0.9438 1.0726 0.0744 0.026 Uiso 1 1 calc R U
C18 C 0.7421(2) 0.9845(2) 0.07254(14) 0.0206(4) Uani 1 1 d . .
H18 H 0.6931 0.9633 0.0076 0.025 Uiso 1 1 calc R U
C19 C 0.6076(2) 1.0533(2) 0.42971(15) 0.0244(4) Uani 1 1 d . .
H19A H 0.5202 0.9659 0.4097 0.037 Uiso 1 1 calc R U
H19B H 0.5864 1.1192 0.4452 0.037 Uiso 1 1 calc R U
H19C H 0.6829 1.0569 0.4839 0.037 Uiso 1 1 calc R U
C20 C 0.8578(3) 1.2346(2) 0.38747(18) 0.0328(5) Uani 1 1 d . .
H20A H 0.9209 1.2142 0.4338 0.049 Uiso 1 1 calc R U
H20B H 0.8566 1.3073 0.4165 0.049 Uiso 1 1 calc R U
H20C H 0.8936 1.2596 0.3395 0.049 Uiso 1 1 calc R U
C21 C 0.5572(3) 1.1331(2) 0.24830(17) 0.0319(5) Uani 1 1 d . .
H21A H 0.5920 1.1540 0.1995 0.048 Uiso 1 1 calc R U
H21B H 0.5631 1.2098 0.2779 0.048 Uiso 1 1 calc R U
H21C H 0.4570 1.0596 0.2219 0.048 Uiso 1 1 calc R U
C22 C 0.3988(2) 0.49183(19) 0.09064(13) 0.0176(4) Uani 1 1 d . .
C23 C 0.46145(19) 0.49508(18) 0.18441(13) 0.0150(3) Uani 1 1 d . .
C24 C 0.4098(2) 0.37589(19) 0.21057(15) 0.0198(4) Uani 1 1 d . .
H24 H 0.4513 0.3757 0.2731 0.024 Uiso 1 1 calc R U
C25 C 0.2989(2) 0.2575(2) 0.14724(17) 0.0259(5) Uani 1 1 d . .
H25 H 0.2678 0.1779 0.1666 0.031 Uiso 1 1 calc R U
C26 C 0.2346(2) 0.2561(2) 0.05675(17) 0.0273(5) Uani 1 1 d . .
H26 H 0.1572 0.1761 0.0137 0.033 Uiso 1 1 calc R U
C27 C 0.2841(2) 0.3727(2) 0.02926(15) 0.0235(4) Uani 1 1 d . .
H27 H 0.2388 0.3717 -0.0331 0.028 Uiso 1 1 calc R U
C28 C 0.7445(2) 0.5006(2) 0.22108(16) 0.0253(4) Uani 1 1 d . .
H28A H 0.6539 0.4154 0.1960 0.038 Uiso 1 1 calc R U
H28B H 0.8245 0.4881 0.2531 0.038 Uiso 1 1 calc R U
H28C H 0.7599 0.5420 0.1709 0.038 Uiso 1 1 calc R U
C29 C 0.7468(3) 0.5481(2) 0.41099(15) 0.0296(5) Uani 1 1 d . .
H29A H 0.7339 0.5992 0.4524 0.044 Uiso 1 1 calc R U
H29B H 0.8414 0.5580 0.4414 0.044 Uiso 1 1 calc R U
H29C H 0.6712 0.4554 0.3954 0.044 Uiso 1 1 calc R U
C30 C 0.8971(2) 0.7747(2) 0.33314(16) 0.0250(4) Uani 1 1 d . .
H30A H 0.8971 0.8050 0.2769 0.037 Uiso 1 1 calc R U
H30B H 0.9842 0.7717 0.3632 0.037 Uiso 1 1 calc R U
H30C H 0.8951 0.8353 0.3749 0.037 Uiso 1 1 calc R U
C31 C 0.5821(3) 0.7618(2) 0.50606(15) 0.0279(5) Uani 1 1 d . .
H31A H 0.4772 0.7078 0.4726 0.042 Uiso 1 1 calc R U
H31B H 0.6075 0.8386 0.5490 0.042 Uiso 1 1 calc R U
H31C H 0.6170 0.7102 0.5403 0.042 Uiso 1 1 calc R U
C32 C 0.8021(2) 0.8951(3) 0.49293(15) 0.0301(5) Uani 1 1 d . .
H32A H 0.8468 0.8467 0.5215 0.045 Uiso 1 1 calc R U
H32B H 0.8179 0.9609 0.5408 0.045 Uiso 1 1 calc R U
H32C H 0.8454 0.9388 0.4514 0.045 Uiso 1 1 calc R U

loop_
_atom_site_aniso_label
_atom_site_aniso_U_11
_atom_site_aniso_U_22
_atom_site_aniso_U_33
_atom_site_aniso_U_23
_atom_site_aniso_U_13
_atom_site_aniso_U_12
Hf 0.01041(3) 0.01015(3) 0.01003(3) 0.00118(2) 0.00300(2) 0.00531(3)
P 0.0125(2) 0.0151(2) 0.0116(2) 0.00228(17) 0.00390(16) 0.00737(17)
Si1 0.0185(2) 0.0127(2) 0.0165(2) 0.00431(19) 0.0076(2) 0.0069(2)
Si2 0.0196(3) 0.0112(2) 0.0212(3) 0.0012(2) 0.0096(2) 0.0061(2)
Si3 0.0142(2) 0.0150(2) 0.0131(2) 0.00254(19) 0.00327(18) 0.0082(2)
N1 0.0144(7) 0.0129(7) 0.0138(7) 0.0044(6) 0.0055(6) 0.0079(6)
N2 0.0157(7) 0.0137(7) 0.0143(7) 0.0027(6) 0.0068(6) 0.0063(6)
N3 0.0130(7) 0.0125(7) 0.0143(7) 0.0012(6) 0.0041(6) 0.0065(6)
N4 0.0179(8) 0.0204(8) 0.0132(7) 0.0013(6) 0.0025(6) 0.0112(7)
C1 0.0128(8) 0.0199(9) 0.0126(8) 0.0007(7) 0.0017(6) 0.0071(7)
C2 0.0200(9) 0.0195(9) 0.0150(8) 0.0057(7) 0.0055(7) 0.0104(8)
C3 0.0189(9) 0.0218(9) 0.0147(8) 0.0006(7) 0.0068(7) 0.0107(8)
C4 0.0111(8) 0.0158(8) 0.0168(8) 0.0040(7) 0.0039(7) 0.0061(7)
C5 0.0109(7) 0.0127(8) 0.0169(8) 0.0049(7) 0.0058(6) 0.0057(6)
C6 0.0169(9) 0.0163(9) 0.0211(9) 0.0044(7) 0.0091(7) 0.0085(7)
C7 0.0199(9) 0.0172(9) 0.0333(11) 0.0059(8) 0.0127(8) 0.0118(8)
C8 0.0195(9) 0.0208(10) 0.0343(12) 0.0103(9) 0.0081(9) 0.0142(8)
C9 0.0164(9) 0.0225(10) 0.0219(10) 0.0085(8) 0.0045(7) 0.0107(8)
C10 0.0197(9) 0.0203(10) 0.0270(10) 0.0090(8) 0.0128(8) 0.0094(8)
C11 0.0335(12) 0.0186(11) 0.0236(11) 0.0009(9) 0.0073(10) -0.0022(9)
C12 0.0512(15) 0.0300(12) 0.0370(13) 0.0202(10) 0.0293(12) 0.0305(12)
C13 0.0185(9) 0.0139(8) 0.0177(9) 0.0057(7) 0.0085(7) 0.0086(7)
C14 0.0166(8) 0.0124(8) 0.0177(8) 0.0036(7) 0.0082(7) 0.0081(7)
C15 0.0167(9) 0.0156(9) 0.0222(9) 0.0049(7) 0.0071(7) 0.0083(7)
C16 0.0175(9) 0.0151(9) 0.0294(11) 0.0050(8) 0.0116(8) 0.0082(7)
C17 0.0255(10) 0.0205(10) 0.0294(11) 0.0112(8) 0.0182(9) 0.0141(8)
C18 0.0252(10) 0.0219(10) 0.0205(9) 0.0094(8) 0.0129(8) 0.0137(8)
C19 0.0283(11) 0.0210(10) 0.0264(11) 0.0023(8) 0.0155(9) 0.0121(9)
C20 0.0311(12) 0.0161(10) 0.0420(14) -0.0059(9) 0.0204(11) 0.0031(9)
C21 0.0441(14) 0.0243(11) 0.0352(13) 0.0103(10) 0.0163(11) 0.0231(11)
C22 0.0160(8) 0.0181(9) 0.0178(9) -0.0012(7) 0.0060(7) 0.0094(7)
C23 0.0121(8) 0.0133(8) 0.0192(9) -0.0001(7) 0.0061(7) 0.0067(7)
C24 0.0172(9) 0.0166(9) 0.0272(10) 0.0039(8) 0.0094(8) 0.0098(8)
C25 0.0203(10) 0.0130(9) 0.0431(13) 0.0036(9) 0.0143(9) 0.0071(8)
C26 0.0166(9) 0.0179(10) 0.0351(12) -0.0091(9) 0.0063(9) 0.0041(8)
C27 0.0178(9) 0.0239(10) 0.0209(10) -0.0058(8) 0.0034(8) 0.0091(8)
C28 0.0222(10) 0.0292(11) 0.0268(11) 0.0012(9) 0.0084(8) 0.0165(9)
C29 0.0313(12) 0.0303(12) 0.0193(10) 0.0107(9) 0.0045(9) 0.0140(10)
C30 0.0166(9) 0.0192(10) 0.0337(12) 0.0034(9) 0.0082(8) 0.0071(8)
C31 0.0321(12) 0.0342(12) 0.0170(10) 0.0086(9) 0.0078(9) 0.0184(10)
C32 0.0201(10) 0.0410(14) 0.0188(10) -0.0029(9) 0.0000(8) 0.0145(10)

loop_
_atom_type_symbol
_atom_type_description
_atom_type_scat_dispersion_real
_atom_type_scat_dispersion_imag
_atom_type_scat_source
C C 0.0033 0.0016 'International Tables Vol C Tables 4.2.6.8 and 6.1.1.4'
H H 0.0000 0.0000 'International Tables Vol C Tables 4.2.6.8 and 6.1.1.4'
Hf Hf -0.5830 6.1852 'International Tables Vol C Tables 4.2.6.8 and 6.1.1.4'
N N 0.0061 0.0033 'International Tables Vol C Tables 4.2.6.8 and 6.1.1.4'
P P 0.1023 0.0942 'International Tables Vol C Tables 4.2.6.8 and 6.1.1.4'
Si Si 0.0817 0.0704 'International Tables Vol C Tables 4.2.6.8 and 6.1.1.4'

loop_
_exptl_crystal_face_index_h
_exptl_crystal_face_index_k
_exptl_crystal_face_index_l
_exptl_crystal_face_perp_dist
_exptl_oxdiff_crystal_face_indexfrac_h
_exptl_oxdiff_crystal_face_indexfrac_k
_exptl_oxdiff_crystal_face_indexfrac_l
_exptl_oxdiff_crystal_face_x
_exptl_oxdiff_crystal_face_y
_exptl_oxdiff_crystal_face_z
-4 -1 -17 0.0719 -3.9960 -1.0024 -16.9938 1.0068 0.0620 -0.1504
-16 4 11 0.1284 -16.0039 4.0021 10.9986 0.0315 0.6465 -0.7895
0 -14 0 0.1532 -0.0034 -14.0035 0.0013 0.3419 -0.5512 -0.7264
16 -9 -3 0.1478 16.0005 -9.0024 -3.0007 -0.2942 -0.8349 0.4690
13 3 -10 0.1245 13.0050 2.9997 -9.9991 -0.1271 -0.2804 0.9739
15 -3 -14 0.1311 15.0049 -3.0023 -13.9976 0.1295 -0.5805 0.8072
3 0 19 0.0654 2.9951 0.0023 18.9934 -1.0374 -0.0694 0.0261
-13 1 -3 0.1163 -13.0004 0.9997 -2.9971 0.6548 0.4241 -0.6671
8 -16 -6 0.1319 7.9987 -16.0046 -5.9978 0.3502 -0.8750 -0.3278
-4 -5 21 0.1193 -4.0075 -4.9987 20.9943 -0.7235 -0.0553 -0.6480
5 1 16 0.0786 4.9964 1.0023 15.9940 -0.9998 -0.0929 0.2151
10 7 -5 0.1129 10.0042 7.0012 -5.0006 -0.3419 -0.0281 0.9720
-13 1 18 0.1332 -13.0062 1.0023 17.9962 -0.3554 0.4463 -0.8274
-7 17 -1 0.1193 -6.9965 17.0040 -1.0002 -0.0790 0.8771 0.4902

loop_
_geom_angle_atom_site_label_1
_geom_angle_atom_site_label_2
_geom_angle_atom_site_label_3
_geom_angle
N1 Hf P 78.82(4)
N1 Hf N2 116.63(6)
N1 Hf N3 113.70(6)
N2 Hf P 77.47(4)
N2 Hf N3 117.78(6)
N3 Hf P 78.85(4)
N4 Hf P 173.60(5)
N4 Hf N1 104.10(6)
N4 Hf N2 96.13(7)
N4 Hf N3 104.78(6)
C1 P Hf 110.78(6)
C2 P Hf 112.75(7)
C2 P C1 106.74(9)
C3 P Hf 110.53(7)
C3 P C1 107.65(9)
C3 P C2 108.19(10)
N1 Si1 C10 111.59(9)
N1 Si1 C11 110.21(9)
N1 Si1 C12 109.27(10)
C11 Si1 C10 107.95(12)
C12 Si1 C10 108.32(10)
C12 Si1 C11 109.46(13)
N2 Si2 C19 110.91(9)
N2 Si2 C20 113.14(10)
N2 Si2 C21 110.18(10)
C19 Si2 C20 106.44(11)
C19 Si2 C21 108.91(11)
C21 Si2 C20 107.06(12)
N3 Si3 C28 110.01(9)
N3 Si3 C29 113.03(10)
N3 Si3 C30 109.54(9)
C29 Si3 C28 109.09(11)
C30 Si3 C28 106.65(11)
C30 Si3 C29 108.30(11)
Si1 N1 Hf 128.40(8)
C5 N1 Hf 119.12(11)
C5 N1 Si1 112.46(12)
Si2 N2 Hf 124.41(9)
C14 N2 Hf 122.92(12)
C14 N2 Si2 112.49(12)
Si3 N3 Hf 125.24(8)
C23 N3 Hf 120.46(11)
C23 N3 Si3 112.97(12)
C31 N4 Hf 126.92(14)
C32 N4 Hf 124.62(14)
C32 N4 C31 108.31(17)
P C1 H1A 110.3
P C1 H1B 110.3
H1A C1 H1B 108.6
C4 C1 P 106.93(13)
C4 C1 H1A 110.3
C4 C1 H1B 110.3
P C2 H2A 110.1
P C2 H2B 110.1
H2A C2 H2B 108.4
C13 C2 P 107.96(13)
C13 C2 H2A 110.1
C13 C2 H2B 110.1
P C3 H3A 110.3
P C3 H3B 110.3
H3A C3 H3B 108.6
C22 C3 P 106.89(13)
C22 C3 H3A 110.3
C22 C3 H3B 110.3
C5 C4 C1 121.92(16)
C9 C4 C1 118.91(17)
C9 C4 C5 119.13(18)
C4 C5 N1 121.99(16)
C6 C5 N1 119.58(16)
C6 C5 C4 118.41(17)
C5 C6 H6 119.2
C7 C6 C5 121.53(19)
C7 C6 H6 119.2
C6 C7 H7 120.1
C8 C7 C6 119.86(19)
C8 C7 H7 120.1
C7 C8 H8 120.2
C7 C8 C9 119.54(18)
C9 C8 H8 120.2
C4 C9 H9 119.2
C8 C9 C4 121.53(19)
C8 C9 H9 119.2
Si1 C10 H10A 109.5
Si1 C10 H10B 109.5
Si1 C10 H10C 109.5
H10A C10 H10B 109.5
H10A C10 H10C 109.5
H10B C10 H10C 109.5
Si1 C11 H11A 109.5
Si1 C11 H11B 109.5
Si1 C11 H11C 109.5
H11A C11 H11B 109.5
H11A C11 H11C 109.5
H11B C11 H11C 109.5
Si1 C12 H12A 109.5
Si1 C12 H12B 109.5
Si1 C12 H12C 109.5
H12A C12 H12B 109.5
H12A C12 H12C 109.5
H12B C12 H12C 109.5
C14 C13 C2 121.34(17)
C18 C13 C2 119.22(18)
C18 C13 C14 119.41(18)
C13 C14 N2 123.41(17)
C15 C14 N2 118.72(17)
C15 C14 C13 117.85(18)
C14 C15 H15 119.0
C16 C15 C14 121.99(19)
C16 C15 H15 119.0
C15 C16 H16 120.1
C17 C16 C15 119.76(19)
C17 C16 H16 120.1
C16 C17 H17 120.3
C16 C17 C18 119.46(19)
C18 C17 H17 120.3
C13 C18 H18 119.3
C17 C18 C13 121.50(19)
C17 C18 H18 119.3
Si2 C19 H19A 109.5
Si2 C19 H19B 109.5
Si2 C19 H19C 109.5
H19A C19 H19B 109.5
H19A C19 H19C 109.5
H19B C19 H19C 109.5
Si2 C20 H20A 109.5
Si2 C20 H20B 109.5
Si2 C20 H20C 109.5
H20A C20 H20B 109.5
H20A C20 H20C 109.5
H20B C20 H20C 109.5
Si2 C21 H21A 109.5
Si2 C21 H21B 109.5
Si2 C21 H21C 109.5
H21A C21 H21B 109.5
H21A C21 H21C 109.5
H21B C21 H21C 109.5
C23 C22 C3 121.30(17)
C27 C22 C3 119.41(18)
C27 C22 C23 119.29(19)
C22 C23 N3 122.46(17)
C24 C23 N3 119.73(17)
C24 C23 C22 117.73(18)
C23 C24 H24 119.1
C25 C24 C23 121.8(2)
C25 C24 H24 119.1
C24 C25 H25 120.0
C26 C25 C24 120.0(2)
C26 C25 H25 120.0
C25 C26 H26 120.4
C25 C26 C27 119.2(2)
C27 C26 H26 120.4
C22 C27 H27 119.1
C26 C27 C22 121.9(2)
C26 C27 H27 119.1
Si3 C28 H28A 109.5
Si3 C28 H28B 109.5
Si3 C28 H28C 109.5
H28A C28 H28B 109.5
H28A C28 H28C 109.5
H28B C28 H28C 109.5
Si3 C29 H29A 109.5
Si3 C29 H29B 109.5
Si3 C29 H29C 109.5
H29A C29 H29B 109.5
H29A C29 H29C 109.5
H29B C29 H29C 109.5
Si3 C30 H30A 109.5
Si3 C30 H30B 109.5
Si3 C30 H30C 109.5
H30A C30 H30B 109.5
H30A C30 H30C 109.5
H30B C30 H30C 109.5
N4 C31 H31A 109.5
N4 C31 H31B 109.5
N4 C31 H31C 109.5
H31A C31 H31B 109.5
H31A C31 H31C 109.5
H31B C31 H31C 109.5
N4 C32 H32A 109.5
N4 C32 H32B 109.5
N4 C32 H32C 109.5
H32A C32 H32B 109.5
H32A C32 H32C 109.5
H32B C32 H32C 109.5

loop_
_geom_bond_atom_site_label_1
_geom_bond_atom_site_label_2
_geom_bond_distance
Hf P 2.7154(5)
Hf N1 2.0859(15)
Hf N2 2.1109(16)
Hf N3 2.1276(15)
Hf N4 2.0724(16)
P C1 1.8270(19)
P C2 1.827(2)
P C3 1.816(2)
Si1 N1 1.7537(16)
Si1 C10 1.871(2)
Si1 C11 1.870(2)
Si1 C12 1.870(2)
Si2 N2 1.7569(17)
Si2 C19 1.865(2)
Si2 C20 1.870(2)
Si2 C21 1.866(2)
Si3 N3 1.7551(16)
Si3 C28 1.874(2)
Si3 C29 1.868(2)
Si3 C30 1.858(2)
N1 C5 1.445(2)
N2 C14 1.436(2)
N3 C23 1.440(2)
N4 C31 1.457(3)
N4 C32 1.454(3)
C1 H1A 0.9900
C1 H1B 0.9900
C1 C4 1.509(3)
C2 H2A 0.9900
C2 H2B 0.9900
C2 C13 1.513(3)
C3 H3A 0.9900
C3 H3B 0.9900
C3 C22 1.506(3)
C4 C5 1.414(3)
C4 C9 1.400(3)
C5 C6 1.404(3)
C6 H6 0.9500
C6 C7 1.391(3)
C7 H7 0.9500
C7 C8 1.386(3)
C8 H8 0.9500
C8 C9 1.390(3)
C9 H9 0.9500
C10 H10A 0.9800
C10 H10B 0.9800
C10 H10C 0.9800
C11 H11A 0.9800
C11 H11B 0.9800
C11 H11C 0.9800
C12 H12A 0.9800
C12 H12B 0.9800
C12 H12C 0.9800
C13 C14 1.410(3)
C13 C18 1.400(3)
C14 C15 1.406(3)
C15 H15 0.9500
C15 C16 1.386(3)
C16 H16 0.9500
C16 C17 1.384(3)
C17 H17 0.9500
C17 C18 1.388(3)
C18 H18 0.9500
C19 H19A 0.9800
C19 H19B 0.9800
C19 H19C 0.9800
C20 H20A 0.9800
C20 H20B 0.9800
C20 H20C 0.9800
C21 H21A 0.9800
C21 H21B 0.9800
C21 H21C 0.9800
C22 C23 1.413(3)
C22 C27 1.398(3)
C23 C24 1.402(3)
C24 H24 0.9500
C24 C25 1.395(3)
C25 H25 0.9500
C25 C26 1.376(3)
C26 H26 0.9500
C26 C27 1.386(3)
C27 H27 0.9500
C28 H28A 0.9800
C28 H28B 0.9800
C28 H28C 0.9800
C29 H29A 0.9800
C29 H29B 0.9800
C29 H29C 0.9800
C30 H30A 0.9800
C30 H30B 0.9800
C30 H30C 0.9800
C31 H31A 0.9800
C31 H31B 0.9800
C31 H31C 0.9800
C32 H32A 0.9800
C32 H32B 0.9800
C32 H32C 0.9800

loop_
_geom_torsion_atom_site_label_1
_geom_torsion_atom_site_label_2
_geom_torsion_atom_site_label_3
_geom_torsion_atom_site_label_4
_geom_torsion
Hf P C1 C4 49.76(14)
Hf P C2 C13 48.98(15)
Hf P C3 C22 52.43(14)
Hf N1 C5 C4 79.07(19)
Hf N1 C5 C6 -102.62(17)
Hf N2 C14 C13 75.8(2)
Hf N2 C14 C15 -105.62(18)
Hf N3 C23 C22 74.5(2)
Hf N3 C23 C24 -108.71(17)
P C1 C4 C5 -57.5(2)
P C1 C4 C9 120.04(17)
P C2 C13 C14 -55.2(2)
P C2 C13 C18 122.61(17)
P C3 C22 C23 -61.4(2)
P C3 C22 C27 118.03(17)
Si1 N1 C5 C4 -99.26(18)
Si1 N1 C5 C6 79.05(19)
Si2 N2 C14 C13 -99.56(18)
Si2 N2 C14 C15 79.00(19)
Si3 N3 C23 C22 -118.06(17)
Si3 N3 C23 C24 58.8(2)
N1 C5 C6 C7 -178.24(17)
N2 C14 C15 C16 -177.91(17)
N3 C23 C24 C25 -177.91(18)
C1 P C2 C13 170.84(13)
C1 P C3 C22 -68.68(15)
C1 C4 C5 N1 -4.3(3)
C1 C4 C5 C6 177.39(17)
C1 C4 C9 C8 -177.75(19)
C2 P C1 C4 -73.34(15)
C2 P C3 C22 176.32(13)
C2 C13 C14 N2 -3.1(3)
C2 C13 C14 C15 178.36(17)
C2 C13 C18 C17 -179.58(18)
C3 P C1 C4 170.71(13)
C3 P C2 C13 -73.56(15)
C3 C22 C23 N3 -0.3(3)
C3 C22 C23 C24 -177.15(17)
C3 C22 C27 C26 177.11(19)
C4 C5 C6 C7 0.1(3)
C5 C4 C9 C8 -0.1(3)
C5 C6 C7 C8 0.2(3)
C6 C7 C8 C9 -0.5(3)
C7 C8 C9 C4 0.5(3)
C9 C4 C5 N1 178.15(17)
C9 C4 C5 C6 -0.2(3)
C10 Si1 N1 Hf 121.01(11)
C10 Si1 N1 C5 -60.85(15)
C11 Si1 N1 Hf -119.06(13)
C11 Si1 N1 C5 59.07(16)
C12 Si1 N1 Hf 1.25(15)
C12 Si1 N1 C5 179.39(14)
C13 C14 C15 C16 0.7(3)
C14 C13 C18 C17 -1.7(3)
C14 C15 C16 C17 -0.8(3)
C15 C16 C17 C18 -0.3(3)
C16 C17 C18 C13 1.6(3)
C18 C13 C14 N2 179.09(17)
C18 C13 C14 C15 0.5(3)
C19 Si2 N2 Hf 15.67(14)
C19 Si2 N2 C14 -169.02(13)
C20 Si2 N2 Hf 135.20(12)
C20 Si2 N2 C14 -49.49(17)
C21 Si2 N2 Hf -105.00(12)
C21 Si2 N2 C14 70.31(16)
C22 C23 C24 C25 -0.9(3)
C23 C22 C27 C26 -3.4(3)
C23 C24 C25 C26 -1.7(3)
C24 C25 C26 C27 1.8(3)
C25 C26 C27 C22 0.8(3)
C27 C22 C23 N3 -179.69(17)
C27 C22 C23 C24 3.4(3)
C28 Si3 N3 Hf -162.43(11)
C28 Si3 N3 C23 30.79(16)
C29 Si3 N3 Hf 75.36(13)
C29 Si3 N3 C23 -91.42(15)
C30 Si3 N3 Hf -45.50(13)
C30 Si3 N3 C23 147.72(14)
